data_4347561
loop_
_publ_author_name
'Schl\"afer, J'
'Graf, D.'
'Fornalczyk, G.'
'Mettenb\"orger, A'
'Mathur, S.'

_publ_section_title
;
 Fluorinated Cerium(IV) Enaminolates: Alternative Precursors for Chemical
 Vapor Deposition of CeO2 Thin Films.
;
_journal_issue 11
_journal_name_full 'Inorganic chemistry'
_journal_page_first 5422
_journal_page_last 5429
_journal_paper_doi 10.1021/acs.inorgchem.6b00348
_journal_volume 55
_journal_year 2016
_chemical_formula_moiety 'C28 H16 Ce F28 N4 O4'
_chemical_formula_sum 'C28 H16 Ce F28 N4 O4'
_chemical_formula_weight 1144.57
_space_group_IT_number 2
_space_group_name_Hall '-P 1'
_space_group_name_H-M_alt 'P -1'
_symmetry_cell_setting triclinic
_symmetry_space_group_name_Hall '-P 1'
_symmetry_space_group_name_H-M 'P -1'
_atom_sites_solution_hydrogens geom
_atom_sites_solution_primary direct
_atom_sites_solution_secondary difmap
_audit_creation_method SHELXL-97
_cell_angle_alpha 102.131(5)
_cell_angle_beta 107.985(5)
_cell_angle_gamma 90.183(5)
_cell_formula_units_Z 2
_cell_length_a 10.050(5)
_cell_length_b 13.882(5)
_cell_length_c 14.422(5)
_cell_measurement_temperature 293(2)
_cell_measurement_theta_max 26.79
_cell_measurement_theta_min 2.14
_cell_volume 1866.0(13)
_computing_cell_refinement 'X-Area (Stoe & Cie, 2001)'
_computing_data_collection 'X-Area (Stoe & Cie, 2001)'
_computing_data_reduction 'X-Area (Stoe & Cie, 2001)'
_computing_structure_refinement 'SHELXL-97 (Sheldrick, 1997)'
_computing_structure_solution 'SHELXS-97 (Sheldrick, 1990)'
_diffrn_ambient_temperature 293(2)
_diffrn_detector_area_resol_mean 'not measured'
_diffrn_measured_fraction_theta_full 0.987
_diffrn_measured_fraction_theta_max 0.987
_diffrn_measurement_device_type 'IPDS 2 T (Stoe & Cie)'
_diffrn_measurement_method '\w and \f scans'
_diffrn_radiation_monochromator graphite
_diffrn_radiation_source 'fine-focus sealed tube'
_diffrn_radiation_type MoK\a
_diffrn_radiation_wavelength 0.71073
_diffrn_reflns_av_R_equivalents 0.0743
_diffrn_reflns_av_sigmaI/netI 0.0649
_diffrn_reflns_limit_h_max 11
_diffrn_reflns_limit_h_min -12
_diffrn_reflns_limit_k_max 17
_diffrn_reflns_limit_k_min -17
_diffrn_reflns_limit_l_max 18
_diffrn_reflns_limit_l_min -18
_diffrn_reflns_number 19261
_diffrn_reflns_theta_full 26.79
_diffrn_reflns_theta_max 26.79
_diffrn_reflns_theta_min 2.14
_diffrn_standards_decay_% 'not measured'
_diffrn_standards_interval_count 'not measured'
_diffrn_standards_interval_time 'not measured'
_diffrn_standards_number 'not measured'
_exptl_absorpt_coefficient_mu 1.402
_exptl_absorpt_correction_T_max 0.8995
_exptl_absorpt_correction_T_min 0.7651
_exptl_absorpt_correction_type numerical
_exptl_absorpt_process_details
;
The absorption correction (X-RED; Stoe & Cie, 2001)
was preformed after optimizing the crystal shape
using X-SHAPE (Stoe & Cie, 1999).
;
_exptl_crystal_colour red
_exptl_crystal_density_diffrn 2.037
_exptl_crystal_density_meas ?
_exptl_crystal_density_method 'not measured'
_exptl_crystal_description prism
_exptl_crystal_F_000 1108
_exptl_crystal_size_max 0.2
_exptl_crystal_size_mid 0.2
_exptl_crystal_size_min 0.2
_refine_diff_density_max 0.697
_refine_diff_density_min -0.946
_refine_diff_density_rms 0.138
_refine_ls_extinction_method none
_refine_ls_goodness_of_fit_ref 1.088
_refine_ls_hydrogen_treatment constr
_refine_ls_matrix_type full
_refine_ls_number_parameters 586
_refine_ls_number_reflns 7876
_refine_ls_number_restraints 0
_refine_ls_restrained_S_all 1.088
_refine_ls_R_factor_all 0.0426
_refine_ls_R_factor_gt 0.0317
_refine_ls_shift/su_max 0.002
_refine_ls_shift/su_mean 0.000
_refine_ls_structure_factor_coef Fsqd
_refine_ls_weighting_details 'calc w=1/[\s^2^(Fo^2^)+(0.0498P)^2^+0.1902P] where P=(Fo^2^+2Fc^2^)/3'
_refine_ls_weighting_scheme calc
_refine_ls_wR_factor_gt 0.0757
_refine_ls_wR_factor_ref 0.0861
_reflns_number_gt 6609
_reflns_number_total 7876
_reflns_threshold_expression >2sigma(I)
_cod_data_source_file ic6b00348_si_002.cif
_cod_data_source_block 3c
_cod_depositor_comments
;
The following automatic conversions were performed:

data item '_exptl_crystal_density_meas' value 'not measured' was
changed to '?' -- the value is perceived as not measured.

Automatic conversion script
Id: cif_fix_values 6909 2019-04-08 15:41:33Z antanas 
;
_cod_original_sg_symbol_H-M P-1
_cod_database_code 4347561

loop_
_symmetry_equiv_pos_as_xyz
'x, y, z'
'-x, -y, -z'

loop_
_atom_site_label
_atom_site_type_symbol
_atom_site_fract_x
_atom_site_fract_y
_atom_site_fract_z
_atom_site_U_iso_or_equiv
_atom_site_adp_type
_atom_site_occupancy
_atom_site_symmetry_multiplicity
_atom_site_calc_flag
_atom_site_refinement_flags
Ce1 Ce 0.151237(17) 0.318527(12) 0.791673(13) 0.02528(6) Uani 1 1 d .
F6 F 0.2673(2) 0.67063(15) 0.93342(16) 0.0431(5) Uani 1 1 d .
F8 F -0.2541(2) -0.00633(14) 0.66949(17) 0.0440(5) Uani 1 1 d .
F10 F -0.4418(2) 0.09132(17) 0.56198(18) 0.0489(5) Uani 1 1 d .
F11 F -0.2970(2) 0.21936(14) 0.59682(17) 0.0441(5) Uani 1 1 d .
F7 F 0.4586(2) 0.69103(15) 0.89866(18) 0.0472(5) Uani 1 1 d .
F23 F 0.1086(3) 0.16592(19) 1.11503(19) 0.0530(6) Uani 1 1 d .
F9 F -0.2726(2) 0.14120(16) 0.75250(16) 0.0445(5) Uani 1 1 d .
O1 O 0.2402(2) 0.47718(16) 0.84842(19) 0.0340(5) Uani 1 1 d .
F22 F 0.3090(3) 0.24044(18) 1.13682(17) 0.0532(6) Uani 1 1 d .
F12 F -0.2557(3) -0.01808(17) 0.47753(18) 0.0566(6) Uani 1 1 d .
F24 F 0.3588(3) 0.1089(2) 0.9961(2) 0.0643(7) Uani 1 1 d .
F25 F 0.1419(3) 0.04880(17) 0.93599(18) 0.0623(7) Uani 1 1 d .
F21 F 0.1500(3) 0.3183(2) 0.39664(16) 0.0553(6) Uani 1 1 d .
F14 F -0.3550(3) 0.0974(2) 0.41031(18) 0.0624(7) Uani 1 1 d .
O4 O 0.2014(2) 0.27272(16) 0.94030(17) 0.0316(5) Uani 1 1 d .
F20 F 0.2239(3) 0.20119(16) 0.4752(2) 0.0621(7) Uani 1 1 d .
F13 F -0.1385(3) 0.1184(2) 0.49988(19) 0.0569(6) Uani 1 1 d .
O2 O -0.0298(2) 0.20784(15) 0.73573(18) 0.0343(5) Uani 1 1 d .
F16 F 0.4322(4) 0.2400(2) 0.3968(2) 0.0728(8) Uani 1 1 d .
F18 F 0.4458(3) 0.3138(2) 0.59889(19) 0.0624(7) Uani 1 1 d .
F17 F 0.3862(3) 0.3858(2) 0.3742(2) 0.0738(8) Uani 1 1 d .
N4 N -0.0141(3) 0.39666(18) 0.8810(2) 0.0308(6) Uani 1 1 d .
N2 N 0.2368(3) 0.14642(19) 0.7497(2) 0.0315(5) Uani 1 1 d .
F19 F 0.3602(3) 0.44575(17) 0.5529(2) 0.0614(7) Uani 1 1 d .
O3 O 0.1896(3) 0.31558(19) 0.64680(18) 0.0389(5) Uani 1 1 d .
F4 F 0.1186(3) 0.6245(2) 0.7389(3) 0.0933(13) Uani 1 1 d .
F5 F 0.3063(5) 0.6297(3) 0.6980(2) 0.1069(15) Uani 1 1 d .
F3 F 0.1565(4) 0.7890(2) 0.6818(2) 0.0776(9) Uani 1 1 d .
C23 C -0.0573(3) 0.3636(2) 0.9444(3) 0.0346(7) Uani 1 1 d .
H23 H -0.1345 0.3917 0.9588 0.041 Uiso 1 1 calc R
N1 N 0.4168(3) 0.32114(19) 0.8445(2) 0.0306(5) Uani 1 1 d .
C13 C -0.3066(3) 0.1204(2) 0.5834(3) 0.0335(7) Uani 1 1 d .
C22 C -0.0868(4) 0.4763(2) 0.8395(3) 0.0348(7) Uani 1 1 d .
H22A H -0.0207 0.5322 0.8518 0.042 Uiso 1 1 calc R
H22B H -0.1575 0.4978 0.8708 0.042 Uiso 1 1 calc R
C9 C 0.1721(4) 0.0615(2) 0.7270(2) 0.0332(7) Uani 1 1 d .
H9 H 0.2254 0.0071 0.7222 0.040 Uiso 1 1 calc R
F15 F 0.5748(3) 0.3639(2) 0.4846(2) 0.0707(8) Uani 1 1 d .
F26 F 0.3663(3) 0.0532(2) 1.1742(2) 0.0679(7) Uani 1 1 d .
C5 C 0.4789(4) 0.4935(3) 0.8596(3) 0.0408(8) Uani 1 1 d .
H5 H 0.5513 0.5375 0.8632 0.049 Uiso 1 1 calc R
C4 C 0.3524(3) 0.5283(2) 0.8568(2) 0.0311(6) Uani 1 1 d .
F27 F 0.1657(3) -0.0230(2) 1.0958(2) 0.0749(8) Uani 1 1 d .
C21 C -0.1553(4) 0.4378(3) 0.7278(3) 0.0378(7) Uani 1 1 d .
H21A H -0.2253 0.3844 0.7159 0.045 Uiso 1 1 calc R
H21B H -0.2017 0.4902 0.6981 0.045 Uiso 1 1 calc R
F28 F 0.3398(4) -0.0593(2) 1.0426(3) 0.0895(11) Uani 1 1 d .
N3 N -0.0483(3) 0.40202(18) 0.6822(2) 0.0318(6) Uani 1 1 d .
C6 C 0.5065(4) 0.3923(3) 0.8573(3) 0.0382(7) Uani 1 1 d .
H6 H 0.5988 0.3765 0.8660 0.046 Uiso 1 1 calc R
C14 C -0.2622(4) 0.0786(3) 0.4908(3) 0.0421(8) Uani 1 1 d .
C12 C -0.2212(4) 0.0906(2) 0.6802(2) 0.0327(7) Uani 1 1 d .
C24 C 0.0014(4) 0.2883(2) 0.9946(3) 0.0360(7) Uani 1 1 d .
H24 H -0.0482 0.2623 1.0297 0.043 Uiso 1 1 calc R
C1 C 0.2344(5) 0.7751(3) 0.7679(3) 0.0528(10) Uani 1 1 d .
C25 C 0.1267(3) 0.2528(2) 0.9935(2) 0.0309(6) Uani 1 1 d .
C2 C 0.2489(4) 0.6656(3) 0.7674(3) 0.0427(8) Uani 1 1 d .
C8 C 0.3858(4) 0.1486(2) 0.7569(3) 0.0358(7) Uani 1 1 d .
H8A H 0.3972 0.1659 0.6979 0.043 Uiso 1 1 calc R
H8B H 0.4198 0.0837 0.7602 0.043 Uiso 1 1 calc R
C7 C 0.4702(3) 0.2237(2) 0.8495(3) 0.0344(7) Uani 1 1 d .
H7A H 0.4626 0.2048 0.9088 0.041 Uiso 1 1 calc R
H7B H 0.5684 0.2258 0.8535 0.041 Uiso 1 1 calc R
F1 F 0.3522(4) 0.8234(3) 0.7909(4) 0.141(2) Uani 1 1 d .
C10 C 0.0247(4) 0.0415(2) 0.7083(3) 0.0350(7) Uani 1 1 d .
H10 H -0.0108 -0.0238 0.6933 0.042 Uiso 1 1 calc R
C20 C -0.0687(4) 0.4142(2) 0.5931(3) 0.0371(7) Uani 1 1 d .
H20 H -0.1467 0.4473 0.5664 0.044 Uiso 1 1 calc R
C18 C 0.1340(4) 0.3352(2) 0.5601(3) 0.0338(7) Uani 1 1 d .
C11 C -0.0641(4) 0.1133(2) 0.7116(2) 0.0308(6) Uani 1 1 d .
C26 C 0.1958(4) 0.1885(3) 1.0666(3) 0.0360(7) Uani 1 1 d .
C19 C 0.0162(4) 0.3821(3) 0.5310(3) 0.0375(7) Uani 1 1 d .
H19 H -0.0113 0.3942 0.4670 0.045 Uiso 1 1 calc R
C15 C 0.4407(5) 0.3330(3) 0.4417(4) 0.0542(10) Uani 1 1 d .
F2 F 0.1753(7) 0.8157(3) 0.8339(4) 0.136(2) Uani 1 1 d .
C3 C 0.3340(3) 0.6380(2) 0.8654(2) 0.0320(6) Uani 1 1 d .
C28 C 0.2793(5) 0.0140(3) 1.0847(3) 0.0551(10) Uani 1 1 d .
C27 C 0.2433(4) 0.0913(3) 1.0196(3) 0.0431(8) Uani 1 1 d .
C17 C 0.2151(4) 0.2998(3) 0.4878(3) 0.0387(7) Uani 1 1 d .
C16 C 0.3649(4) 0.3479(3) 0.5218(3) 0.0421(8) Uani 1 1 d .

loop_
_atom_site_aniso_label
_atom_site_aniso_U_11
_atom_site_aniso_U_22
_atom_site_aniso_U_33
_atom_site_aniso_U_23
_atom_site_aniso_U_13
_atom_site_aniso_U_12
Ce1 0.02261(9) 0.02528(9) 0.02845(9) 0.00745(6) 0.00775(6) 0.00643(6)
F6 0.0538(13) 0.0378(10) 0.0456(12) 0.0086(9) 0.0275(10) 0.0064(9)
F8 0.0516(13) 0.0323(10) 0.0522(12) 0.0110(9) 0.0212(10) -0.0047(8)
F10 0.0277(10) 0.0513(12) 0.0579(14) -0.0022(10) 0.0091(10) -0.0037(9)
F11 0.0406(11) 0.0281(9) 0.0540(13) 0.0049(8) 0.0043(10) 0.0060(8)
F7 0.0331(11) 0.0388(10) 0.0638(14) 0.0080(10) 0.0092(10) -0.0089(8)
F23 0.0524(13) 0.0715(15) 0.0581(14) 0.0367(12) 0.0356(12) 0.0186(11)
F9 0.0459(12) 0.0495(12) 0.0418(11) 0.0011(9) 0.0251(10) 0.0017(9)
O1 0.0269(11) 0.0280(10) 0.0484(13) 0.0106(9) 0.0124(10) 0.0027(8)
F22 0.0496(13) 0.0612(14) 0.0404(12) 0.0150(10) -0.0002(10) -0.0028(11)
F12 0.0797(18) 0.0430(12) 0.0462(13) 0.0028(10) 0.0231(12) 0.0179(11)
F24 0.0678(17) 0.0777(17) 0.0824(18) 0.0497(15) 0.0519(15) 0.0408(14)
F25 0.092(2) 0.0426(12) 0.0398(12) 0.0105(10) 0.0012(13) 0.0122(12)
F21 0.0504(14) 0.0852(17) 0.0313(11) 0.0182(11) 0.0106(10) 0.0103(12)
F14 0.0688(17) 0.0755(17) 0.0371(12) 0.0153(11) 0.0066(12) 0.0252(13)
O4 0.0291(11) 0.0389(11) 0.0318(11) 0.0142(9) 0.0125(9) 0.0086(9)
F20 0.093(2) 0.0335(11) 0.0742(17) 0.0054(11) 0.0510(16) 0.0087(11)
F13 0.0527(14) 0.0772(16) 0.0498(14) 0.0208(12) 0.0247(12) 0.0034(12)
O2 0.0293(11) 0.0253(10) 0.0440(13) 0.0026(9) 0.0086(10) 0.0035(8)
F16 0.093(2) 0.0708(17) 0.0757(19) 0.0202(14) 0.0546(18) 0.0320(15)
F18 0.0479(13) 0.100(2) 0.0500(14) 0.0382(13) 0.0170(11) 0.0301(13)
F17 0.0697(18) 0.105(2) 0.0807(19) 0.0674(18) 0.0401(16) 0.0385(16)
N4 0.0264(13) 0.0282(12) 0.0360(14) 0.0033(10) 0.0098(11) 0.0060(10)
N2 0.0324(14) 0.0348(13) 0.0297(13) 0.0098(10) 0.0114(11) 0.0121(11)
F19 0.0547(15) 0.0448(12) 0.0870(19) 0.0060(12) 0.0313(14) 0.0032(10)
O3 0.0395(13) 0.0497(13) 0.0338(12) 0.0182(10) 0.0145(10) 0.0196(10)
F4 0.0703(19) 0.0718(18) 0.106(2) 0.0584(17) -0.0422(18) -0.0340(15)
F5 0.202(4) 0.097(2) 0.0508(16) 0.0354(16) 0.067(2) 0.083(3)
F3 0.103(2) 0.0520(14) 0.0669(17) 0.0337(13) -0.0025(16) 0.0044(14)
C23 0.0279(15) 0.0361(16) 0.0407(18) 0.0036(13) 0.0154(14) 0.0040(12)
N1 0.0274(13) 0.0345(13) 0.0326(14) 0.0115(10) 0.0105(11) 0.0083(10)
C13 0.0273(15) 0.0285(14) 0.0418(18) 0.0040(13) 0.0096(13) 0.0001(12)
C22 0.0330(16) 0.0287(14) 0.0441(18) 0.0073(13) 0.0148(14) 0.0098(12)
C9 0.0389(17) 0.0293(14) 0.0334(16) 0.0092(12) 0.0126(14) 0.0123(12)
F15 0.0472(14) 0.099(2) 0.089(2) 0.0524(17) 0.0340(15) 0.0222(14)
F26 0.0609(16) 0.0898(19) 0.0596(16) 0.0474(14) 0.0078(13) 0.0128(14)
C5 0.0279(16) 0.0402(17) 0.056(2) 0.0161(16) 0.0126(15) -0.0001(13)
C4 0.0298(15) 0.0344(15) 0.0300(15) 0.0099(12) 0.0087(12) 0.0027(12)
F27 0.0707(18) 0.0707(17) 0.092(2) 0.0515(16) 0.0161(16) -0.0023(14)
C21 0.0292(16) 0.0383(17) 0.0445(19) 0.0091(14) 0.0098(14) 0.0102(13)
F28 0.136(3) 0.0692(18) 0.090(2) 0.0467(17) 0.053(2) 0.0592(19)
N3 0.0299(13) 0.0269(12) 0.0350(14) 0.0063(10) 0.0056(11) 0.0065(10)
C6 0.0254(15) 0.0443(18) 0.048(2) 0.0174(15) 0.0110(14) 0.0094(13)
C14 0.045(2) 0.0440(19) 0.0368(18) 0.0105(14) 0.0115(16) 0.0097(15)
C12 0.0367(17) 0.0279(14) 0.0359(17) 0.0040(12) 0.0171(14) -0.0012(12)
C24 0.0371(17) 0.0372(16) 0.0400(18) 0.0105(13) 0.0197(15) 0.0018(13)
C1 0.064(3) 0.0371(19) 0.054(2) 0.0175(17) 0.009(2) 0.0003(18)
C25 0.0291(15) 0.0331(15) 0.0323(16) 0.0089(12) 0.0112(13) 0.0039(12)
C2 0.055(2) 0.0343(17) 0.0346(18) 0.0106(13) 0.0063(16) 0.0018(15)
C8 0.0342(17) 0.0381(16) 0.0379(17) 0.0092(13) 0.0146(14) 0.0146(13)
C7 0.0280(15) 0.0400(17) 0.0361(17) 0.0128(13) 0.0086(13) 0.0123(13)
F1 0.086(3) 0.087(2) 0.226(5) 0.104(3) -0.030(3) -0.031(2)
C10 0.0426(18) 0.0249(14) 0.0387(17) 0.0095(12) 0.0127(15) 0.0071(12)
C20 0.0330(16) 0.0330(15) 0.0413(18) 0.0109(13) 0.0043(14) 0.0078(12)
C18 0.0371(17) 0.0319(15) 0.0337(16) 0.0098(12) 0.0114(14) 0.0055(13)
C11 0.0355(16) 0.0290(14) 0.0283(15) 0.0067(11) 0.0106(13) 0.0021(12)
C26 0.0334(17) 0.0452(18) 0.0325(16) 0.0135(14) 0.0115(14) 0.0025(13)
C19 0.0400(18) 0.0396(17) 0.0317(17) 0.0135(13) 0.0057(14) 0.0084(14)
C15 0.055(2) 0.064(3) 0.065(3) 0.039(2) 0.033(2) 0.026(2)
F2 0.254(6) 0.082(2) 0.114(3) 0.052(2) 0.099(4) 0.099(3)
C3 0.0285(15) 0.0332(15) 0.0334(16) 0.0053(12) 0.0101(13) -0.0035(12)
C28 0.063(3) 0.057(2) 0.055(3) 0.032(2) 0.020(2) 0.015(2)
C27 0.048(2) 0.048(2) 0.0397(19) 0.0201(15) 0.0157(16) 0.0154(16)
C17 0.050(2) 0.0377(17) 0.0324(17) 0.0128(13) 0.0149(15) 0.0102(14)
C16 0.0417(19) 0.0460(19) 0.044(2) 0.0201(15) 0.0143(16) 0.0151(15)

loop_
_atom_type_symbol
_atom_type_description
_atom_type_scat_dispersion_real
_atom_type_scat_dispersion_imag
_atom_type_scat_source
C C 0.0033 0.0016 'International Tables Vol C Tables 4.2.6.8 and 6.1.1.4'
H H 0.0000 0.0000 'International Tables Vol C Tables 4.2.6.8 and 6.1.1.4'
N N 0.0061 0.0033 'International Tables Vol C Tables 4.2.6.8 and 6.1.1.4'
O O 0.0106 0.0060 'International Tables Vol C Tables 4.2.6.8 and 6.1.1.4'
F F 0.0171 0.0103 'International Tables Vol C Tables 4.2.6.8 and 6.1.1.4'
Ce Ce -0.2486 2.6331 'International Tables Vol C Tables 4.2.6.8 and 6.1.1.4'

loop_
_geom_angle_atom_site_label_1
_geom_angle_atom_site_label_2
_geom_angle_atom_site_label_3
_geom_angle
O2 Ce1 O3 98.29(10)
O2 Ce1 O1 150.36(8)
O3 Ce1 O1 90.05(9)
O2 Ce1 O4 87.22(9)
O3 Ce1 O4 151.36(8)
O1 Ce1 O4 98.96(9)
O2 Ce1 N4 77.27(9)
O3 Ce1 N4 137.09(9)
O1 Ce1 N4 77.33(9)
O4 Ce1 N4 71.55(9)
O2 Ce1 N1 138.07(9)
O3 Ce1 N1 78.89(9)
O1 Ce1 N1 71.40(8)
O4 Ce1 N1 78.39(8)
N4 Ce1 N1 132.04(9)
O2 Ce1 N2 70.78(9)
O3 Ce1 N2 77.14(9)
O1 Ce1 N2 138.84(9)
O4 Ce1 N2 78.27(8)
N4 Ce1 N2 136.64(9)
N1 Ce1 N2 67.81(9)
O2 Ce1 N3 75.41(9)
O3 Ce1 N3 71.13(9)
O1 Ce1 N3 80.61(9)
O4 Ce1 N3 137.03(9)
N4 Ce1 N3 66.44(9)
N1 Ce1 N3 138.62(9)
N2 Ce1 N3 128.94(8)
C4 O1 Ce1 138.0(2)
C25 O4 Ce1 134.1(2)
C11 O2 Ce1 143.1(2)
C23 N4 C22 118.0(3)
C23 N4 Ce1 127.2(2)
C22 N4 Ce1 113.6(2)
C9 N2 C8 116.6(3)
C9 N2 Ce1 130.3(2)
C8 N2 Ce1 113.06(19)
C18 O3 Ce1 142.5(2)
N4 C23 C24 126.5(3)
N4 C23 H23 116.8
C24 C23 H23 116.8
C6 N1 C7 117.0(3)
C6 N1 Ce1 129.2(2)
C7 N1 Ce1 113.47(19)
F10 C13 F11 107.6(3)
F10 C13 C14 107.9(3)
F11 C13 C14 106.6(3)
F10 C13 C12 109.1(3)
F11 C13 C12 109.7(3)
C14 C13 C12 115.7(3)
N4 C22 C21 108.2(3)
N4 C22 H22A 110.1
C21 C22 H22A 110.1
N4 C22 H22B 110.1
C21 C22 H22B 110.1
H22A C22 H22B 108.4
N2 C9 C10 126.2(3)
N2 C9 H9 116.9
C10 C9 H9 116.9
C4 C5 C6 123.0(3)
C4 C5 H5 118.5
C6 C5 H5 118.5
O1 C4 C5 126.5(3)
O1 C4 C3 113.8(3)
C5 C4 C3 119.7(3)
N3 C21 C22 109.4(3)
N3 C21 H21A 109.8
C22 C21 H21A 109.8
N3 C21 H21B 109.8
C22 C21 H21B 109.8
H21A C21 H21B 108.2
C20 N3 C21 115.7(3)
C20 N3 Ce1 129.5(2)
C21 N3 Ce1 114.8(2)
N1 C6 C5 126.4(3)
N1 C6 H6 116.8
C5 C6 H6 116.8
F13 C14 F12 108.5(3)
F13 C14 F14 108.7(3)
F12 C14 F14 108.0(3)
F13 C14 C13 111.1(3)
F12 C14 C13 110.7(3)
F14 C14 C13 109.8(3)
F8 C12 F9 106.9(3)
F8 C12 C11 111.5(3)
F9 C12 C11 109.6(3)
F8 C12 C13 107.6(3)
F9 C12 C13 105.2(3)
C11 C12 C13 115.6(3)
C25 C24 C23 122.7(3)
C25 C24 H24 118.7
C23 C24 H24 118.7
F1 C1 F3 108.0(4)
F1 C1 F2 106.5(5)
F3 C1 F2 107.0(4)
F1 C1 C2 112.6(4)
F3 C1 C2 112.0(3)
F2 C1 C2 110.4(4)
O4 C25 C24 126.6(3)
O4 C25 C26 114.4(3)
C24 C25 C26 118.8(3)
F5 C2 F4 108.5(4)
F5 C2 C1 106.7(3)
F4 C2 C1 105.9(3)
F5 C2 C3 108.7(3)
F4 C2 C3 109.0(3)
C1 C2 C3 117.7(3)
N2 C8 C7 110.0(3)
N2 C8 H8A 109.7
C7 C8 H8A 109.7
N2 C8 H8B 109.7
C7 C8 H8B 109.7
H8A C8 H8B 108.2
N1 C7 C8 109.3(3)
N1 C7 H7A 109.8
C8 C7 H7A 109.8
N1 C7 H7B 109.8
C8 C7 H7B 109.8
H7A C7 H7B 108.3
C11 C10 C9 122.7(3)
C11 C10 H10 118.6
C9 C10 H10 118.6
N3 C20 C19 126.6(3)
N3 C20 H20 116.7
C19 C20 H20 116.7
O3 C18 C19 126.4(3)
O3 C18 C17 113.4(3)
C19 C18 C17 120.2(3)
O2 C11 C10 125.9(3)
O2 C11 C12 112.2(3)
C10 C11 C12 121.8(3)
F22 C26 F23 106.7(3)
F22 C26 C27 108.0(3)
F23 C26 C27 107.1(3)
F22 C26 C25 108.7(3)
F23 C26 C25 111.1(3)
C27 C26 C25 115.0(3)
C18 C19 C20 123.5(3)
C18 C19 H19 118.2
C20 C19 H19 118.2
F16 C15 F15 108.6(4)
F16 C15 F17 109.2(4)
F15 C15 F17 107.4(4)
F16 C15 C16 111.3(3)
F15 C15 C16 109.7(4)
F17 C15 C16 110.6(3)
F7 C3 F6 106.3(2)
F7 C3 C4 111.5(3)
F6 C3 C4 109.7(3)
F7 C3 C2 107.3(3)
F6 C3 C2 107.2(3)
C4 C3 C2 114.5(3)
F26 C28 F27 107.9(4)
F26 C28 F28 108.0(4)
F27 C28 F28 108.3(4)
F26 C28 C27 111.2(4)
F27 C28 C27 111.2(4)
F28 C28 C27 110.1(4)
F25 C27 F24 108.6(3)
F25 C27 C26 109.0(3)
F24 C27 C26 109.7(3)
F25 C27 C28 106.8(3)
F24 C27 C28 106.3(3)
C26 C27 C28 116.2(3)
F20 C17 F21 107.3(3)
F20 C17 C18 109.8(3)
F21 C17 C18 111.4(3)
F20 C17 C16 107.7(3)
F21 C17 C16 106.5(3)
C18 C17 C16 114.0(3)
F18 C16 F19 108.1(3)
F18 C16 C17 110.1(3)
F19 C16 C17 108.3(3)
F18 C16 C15 106.9(3)
F19 C16 C15 107.1(3)
C17 C16 C15 116.1(3)

loop_
_geom_bond_atom_site_label_1
_geom_bond_atom_site_label_2
_geom_bond_distance
Ce1 O2 2.209(2)
Ce1 O3 2.231(2)
Ce1 O1 2.258(2)
Ce1 O4 2.272(2)
Ce1 N4 2.519(3)
Ce1 N1 2.537(3)
Ce1 N2 2.557(3)
Ce1 N3 2.586(3)
F6 C3 1.356(4)
F8 C12 1.349(4)
F10 C13 1.338(4)
F11 C13 1.345(4)
F7 C3 1.347(4)
F23 C26 1.350(4)
F9 C12 1.369(4)
O1 C4 1.290(4)
F22 C26 1.347(4)
F12 C14 1.320(4)
F24 C27 1.341(5)
F25 C27 1.334(5)
F21 C17 1.355(4)
F14 C14 1.321(4)
O4 C25 1.293(4)
F20 C17 1.349(4)
F13 C14 1.317(5)
O2 C11 1.301(4)
F16 C15 1.306(5)
F18 C16 1.337(4)
F17 C15 1.326(5)
N4 C23 1.286(4)
N4 C22 1.459(4)
N2 C9 1.274(4)
N2 C8 1.469(4)
F19 C16 1.344(4)
O3 C18 1.290(4)
F4 C2 1.331(5)
F5 C2 1.316(5)
F3 C1 1.301(5)
C23 C24 1.423(5)
C23 H23 0.9300
N1 C6 1.279(4)
N1 C7 1.465(4)
C13 C14 1.537(5)
C13 C12 1.537(5)
C22 C21 1.518(5)
C22 H22A 0.9700
C22 H22B 0.9700
C9 C10 1.436(5)
C9 H9 0.9300
F15 C15 1.324(6)
F26 C28 1.316(5)
C5 C4 1.354(5)
C5 C6 1.429(5)
C5 H5 0.9300
C4 C3 1.518(4)
F27 C28 1.318(5)
C21 N3 1.463(4)
C21 H21A 0.9700
C21 H21B 0.9700
F28 C28 1.321(6)
N3 C20 1.285(5)
C6 H6 0.9300
C12 C11 1.515(5)
C24 C25 1.357(5)
C24 H24 0.9300
C1 F1 1.273(6)
C1 F2 1.304(6)
C1 C2 1.527(5)
C25 C26 1.530(5)
C2 C3 1.535(5)
C8 C7 1.516(5)
C8 H8A 0.9700
C8 H8B 0.9700
C7 H7A 0.9700
C7 H7B 0.9700
C10 C11 1.343(5)
C10 H10 0.9300
C20 C19 1.427(5)
C20 H20 0.9300
C18 C19 1.347(5)
C18 C17 1.518(5)
C26 C27 1.526(5)
C19 H19 0.9300
C15 C16 1.549(6)
C28 C27 1.542(5)
C17 C16 1.534(5)
